data_2241811
loop_
_publ_author_name
'Cardenas, Allan Jay P.'
'O'Hagan, Molly'

_publ_section_title
;
 Crystal structure of dimethylformamidium
 bis(trifluoromethanesulfonyl)amide: an ionic liquid
;
_journal_coeditor_code HB7586
_journal_issue 9
_journal_name_full 'Acta Crystallographica Section E'
_journal_page_first 1290
_journal_page_last 1292
_journal_paper_doi 10.1107/S2056989016012251
_journal_volume 72
_journal_year 2016
_chemical_formula_iupac 'C3 H8 N O +, C2 F6 N O4 S2 -'
_chemical_formula_moiety 'C3 H8 N O +, C2 F6 N O4 S2 -'
_chemical_formula_sum 'C5 H8 F6 N2 O5 S2'
_chemical_formula_weight 354.25
_chemical_name_systematic
;
Dimethylformamidium bis(trifluoromethanesulfonyl)amide
;
_space_group_crystal_system orthorhombic
_space_group_IT_number 19
_space_group_name_Hall 'P 2ac 2ab'
_space_group_name_H-M_alt 'P 21 21 21'
_symmetry_space_group_name_Hall 'P 2ac 2ab'
_symmetry_space_group_name_H-M 'P 21 21 21'
_atom_sites_solution_hydrogens geom
_atom_sites_solution_primary direct
_atom_sites_solution_secondary difmap
_audit_creation_method
;
Olex2 1.2
(compiled 2016.02.19 svn.r3266 for OlexSys, GUI svn.r5155)
;
_cell_angle_alpha 90.00
_cell_angle_beta 90.00
_cell_angle_gamma 90.00
_cell_formula_units_Z 4
_cell_length_a 9.0254(9)
_cell_length_b 11.4601(12)
_cell_length_c 12.3621(14)
_cell_measurement_reflns_used 9937
_cell_measurement_temperature 100
_cell_measurement_theta_max 31.46
_cell_measurement_theta_min 2.42
_cell_volume 1278.6(2)
_computing_cell_refinement
;
SAINT (Bruker, 2013)
;
_computing_data_collection
;
APEX2 (Bruker, 2013)
;
_computing_data_reduction
;
SAINT (Bruker, 2013)
;
_computing_molecular_graphics
;
<i>OLEX2</i> (Dolomanov <i>et al.</i>,  2009)
;
_computing_publication_material
;
<i>OLEX2</i> (Dolomanov <i>et al.</i>,  2009)
;
_computing_structure_refinement
;
SHELXL2014 (Sheldrick, 2015)
;
_computing_structure_solution
;
SHELXS97 (Sheldrick, 2008)
;
_diffrn_ambient_temperature 100
_diffrn_measured_fraction_theta_full 0.989
_diffrn_measured_fraction_theta_max 0.989
_diffrn_measurement_device_type 'Bruker APEXII CCD'
_diffrn_measurement_method '\f and \w scans'
_diffrn_radiation_monochromator graphite
_diffrn_radiation_type MoK\a
_diffrn_radiation_wavelength 0.71073
_diffrn_reflns_av_R_equivalents 0.0332
_diffrn_reflns_limit_h_max 12
_diffrn_reflns_limit_h_min -13
_diffrn_reflns_limit_k_max 16
_diffrn_reflns_limit_k_min -16
_diffrn_reflns_limit_l_max 18
_diffrn_reflns_limit_l_min -17
_diffrn_reflns_number 15926
_diffrn_reflns_theta_full 31.68
_diffrn_reflns_theta_max 31.68
_diffrn_reflns_theta_min 2.42
_diffrn_standards_number 0
_exptl_absorpt_coefficient_mu 0.512
_exptl_absorpt_correction_T_max 0.7462
_exptl_absorpt_correction_T_min 0.5817
_exptl_absorpt_correction_type multi-scan
_exptl_absorpt_process_details
;
(SADABS; Bruker, 2015)
;
_exptl_crystal_colour colourless
_exptl_crystal_density_diffrn 1.840
_exptl_crystal_density_method 'not measured'
_exptl_crystal_description block
_exptl_crystal_F_000 712
_exptl_crystal_size_max 0.40
_exptl_crystal_size_mid 0.30
_exptl_crystal_size_min 0.30
_refine_diff_density_max 0.288
_refine_diff_density_min -0.303
_refine_ls_abs_structure_details
;
Flack (1983)
;
_refine_ls_abs_structure_Flack -0.01(4)
_refine_ls_extinction_method none
_refine_ls_goodness_of_fit_ref 1.059
_refine_ls_hydrogen_treatment constr
_refine_ls_matrix_type full
_refine_ls_number_parameters 187
_refine_ls_number_reflns 4274
_refine_ls_number_restraints 0
_refine_ls_restrained_S_all 1.059
_refine_ls_R_factor_all 0.0280
_refine_ls_R_factor_gt 0.0254
_refine_ls_shift/su_max 0.001
_refine_ls_shift/su_mean 0.000
_refine_ls_structure_factor_coef Fsqd
_refine_ls_weighting_details 'calc w=1/[\s^2^(Fo^2^)+(0.0363P)^2^] where P=(Fo^2^+2Fc^2^)/3'
_refine_ls_weighting_scheme calc
_refine_ls_wR_factor_gt 0.0645
_refine_ls_wR_factor_ref 0.0658
_reflns_number_gt 3989
_reflns_number_total 4274
_reflns_threshold_expression I>2\s(I)
_cod_data_source_file hb7586sup1.cif
_cod_data_source_block I
_cod_database_code 2241811

loop_
_space_group_symop_id
_space_group_symop_operation_xyz
1 'x, y, z'
2 '-x+1/2, -y, z+1/2'
3 'x+1/2, -y+1/2, -z'
4 '-x, y+1/2, -z+1/2'

loop_
_atom_site_type_symbol
_atom_site_label
_atom_site_fract_x
_atom_site_fract_y
_atom_site_fract_z
_atom_site_U_iso_or_equiv
_atom_site_adp_type
_atom_site_calc_flag
_atom_site_occupancy
S S1 0.95481(3) 0.01794(3) 0.22331(2) 0.02018(7) Uani d 1
S S2 1.05136(3) -0.05314(3) 0.43097(2) 0.01784(6) Uani d 1
C C3 1.44513(14) 0.35694(12) 0.10155(11) 0.0239(2) Uani d 1
H H3A 1.3456 0.3670 0.0757 0.036 Uiso calc 1
H H3B 1.5095 0.3401 0.0417 0.036 Uiso calc 1
H H3C 1.4774 0.4272 0.1366 0.036 Uiso calc 1
F F1 1.14157(11) -0.10684(12) 0.11057(9) 0.0507(3) Uani d 1
F F2 1.09712(11) 0.15500(8) 0.51280(8) 0.0352(2) Uani d 1
F F3 0.97455(13) 0.03798(10) 0.61557(7) 0.0455(3) Uani d 1
F F4 0.92510(12) -0.09329(9) 0.04146(7) 0.0428(3) Uani d 1
F F5 0.96239(14) -0.20423(8) 0.17885(9) 0.0472(3) Uani d 1
F F6 0.86942(10) 0.11845(9) 0.47659(8) 0.0413(2) Uani d 1
O O1 0.80609(10) -0.00178(9) 0.25752(9) 0.0324(3) Uani d 1
O O2 0.99064(13) 0.11860(9) 0.16080(8) 0.0338(3) Uani d 1
O O3 1.19216(10) -0.08639(9) 0.47431(8) 0.0276(2) Uani d 1
O O4 0.92949(10) -0.13268(9) 0.43684(8) 0.0250(2) Uani d 1
N N1 1.07837(11) 0.00592(10) 0.31584(9) 0.0210(2) Uani d 1
N N2 1.44952(11) 0.25990(9) 0.17894(8) 0.01757(19) Uani d 1
O O5 1.33633(10) 0.11905(9) 0.27429(9) 0.0260(2) Uani d 1
C C1 0.99834(15) -0.10436(13) 0.13368(11) 0.0246(3) Uani d 1
C C2 0.99431(14) 0.07208(13) 0.51356(11) 0.0253(3) Uani d 1
C C6 1.59693(13) 0.22881(13) 0.22087(12) 0.0275(3) Uani d 1
H H6A 1.5879 0.1646 0.2703 0.041 Uiso calc 1
H H6B 1.6389 0.2947 0.2578 0.041 Uiso calc 1
H H6C 1.6602 0.2068 0.1618 0.041 Uiso calc 1
C C4 1.33073(12) 0.20433(11) 0.20528(10) 0.0193(2) Uani d 1
H H4 1.2405 0.2254 0.1747 0.023 Uiso calc 1
H H5 1.265(3) 0.0923(19) 0.2902(16) 0.051(6) Uiso d 1

loop_
_atom_site_aniso_label
_atom_site_aniso_U_11
_atom_site_aniso_U_22
_atom_site_aniso_U_33
_atom_site_aniso_U_12
_atom_site_aniso_U_13
_atom_site_aniso_U_23
S1 0.02305(12) 0.01838(15) 0.01912(13) 0.00063(11) -0.00390(11) 0.00356(11)
S2 0.01587(10) 0.01937(14) 0.01828(12) -0.00017(10) -0.00079(10) 0.00504(11)
C3 0.0222(5) 0.0239(7) 0.0257(6) -0.0006(5) 0.0031(5) 0.0054(5)
F1 0.0329(5) 0.0708(8) 0.0485(6) 0.0044(5) 0.0119(4) -0.0170(6)
F2 0.0436(5) 0.0245(5) 0.0374(5) -0.0066(4) -0.0092(4) -0.0004(4)
F3 0.0703(7) 0.0429(6) 0.0232(4) -0.0029(6) 0.0124(5) 0.0005(4)
F4 0.0657(7) 0.0352(5) 0.0276(4) -0.0002(5) -0.0181(5) -0.0046(4)
F5 0.0837(8) 0.0191(4) 0.0389(5) -0.0046(5) 0.0122(6) 0.0027(4)
F6 0.0301(4) 0.0410(6) 0.0530(6) 0.0141(4) -0.0011(4) -0.0103(5)
O1 0.0185(4) 0.0475(7) 0.0310(5) 0.0074(4) -0.0046(4) 0.0018(5)
O2 0.0586(7) 0.0185(5) 0.0244(5) -0.0065(5) -0.0123(5) 0.0063(4)
O3 0.0198(4) 0.0349(6) 0.0282(5) 0.0041(4) -0.0056(4) 0.0067(4)
O4 0.0234(4) 0.0233(5) 0.0282(5) -0.0052(3) 0.0004(4) 0.0070(4)
N1 0.0199(4) 0.0258(6) 0.0174(4) -0.0036(4) -0.0020(4) 0.0069(4)
N2 0.0162(4) 0.0197(5) 0.0167(4) 0.0011(4) 0.0015(4) -0.0013(4)
O5 0.0199(4) 0.0285(5) 0.0295(5) -0.0032(4) 0.0019(4) 0.0088(4)
C1 0.0294(5) 0.0225(7) 0.0220(6) -0.0014(5) 0.0003(5) 0.0024(5)
C2 0.0275(5) 0.0252(7) 0.0231(6) -0.0001(5) 0.0006(5) 0.0013(5)
C6 0.0166(5) 0.0322(8) 0.0336(7) -0.0001(5) -0.0030(5) 0.0034(6)
C4 0.0172(4) 0.0223(6) 0.0184(5) -0.0003(4) 0.0013(4) -0.0011(5)

loop_
_atom_type_symbol
_atom_type_description
_atom_type_scat_dispersion_real
_atom_type_scat_dispersion_imag
_atom_type_scat_source
C C 0.0033 0.0016 'International Tables Vol C Tables 4.2.6.8 and 6.1.1.4'
H H 0.0000 0.0000 'International Tables Vol C Tables 4.2.6.8 and 6.1.1.4'
N N 0.0061 0.0033 'International Tables Vol C Tables 4.2.6.8 and 6.1.1.4'
O O 0.0106 0.0060 'International Tables Vol C Tables 4.2.6.8 and 6.1.1.4'
F F 0.0171 0.0103 'International Tables Vol C Tables 4.2.6.8 and 6.1.1.4'
S S 0.1246 0.1234 'International Tables Vol C Tables 4.2.6.8 and 6.1.1.4'

loop_
_geom_angle_atom_site_label_1
_geom_angle_atom_site_label_2
_geom_angle_atom_site_label_3
_geom_angle
O1 S1 O2 120.18(7)
O1 S1 N1 115.44(6)
O1 S1 C1 105.10(7)
O2 S1 N1 107.36(6)
O2 S1 C1 104.06(7)
N1 S1 C1 102.53(6)
O3 S2 N1 108.15(6)
O3 S2 C2 104.43(6)
O4 S2 O3 119.62(6)
O4 S2 N1 115.68(6)
O4 S2 C2 104.73(6)
N1 S2 C2 101.98(6)
H3A C3 H3B 109.5
H3A C3 H3C 109.5
H3B C3 H3C 109.5
N2 C3 H3A 109.5
N2 C3 H3B 109.5
N2 C3 H3C 109.5
S2 N1 S1 124.53(6)
C3 N2 C6 115.95(10)
C4 N2 C3 121.11(11)
C4 N2 C6 122.92(11)
C4 O5 H5 116.8(16)
F1 C1 S1 110.90(11)
F4 C1 S1 109.94(10)
F4 C1 F1 107.68(12)
F5 C1 S1 110.91(10)
F5 C1 F1 108.30(13)
F5 C1 F4 109.03(13)
F2 C2 S2 111.07(9)
F2 C2 F3 108.06(11)
F3 C2 S2 109.56(10)
F6 C2 S2 111.09(9)
F6 C2 F2 107.72(12)
F6 C2 F3 109.25(12)
N2 C6 H6A 109.5
N2 C6 H6B 109.5
N2 C6 H6C 109.5
H6A C6 H6B 109.5
H6A C6 H6C 109.5
H6B C6 H6C 109.5
N2 C4 O5 120.37(11)
N2 C4 H4 119.8
O5 C4 H4 119.8

loop_
_geom_bond_atom_site_label_1
_geom_bond_atom_site_label_2
_geom_bond_distance
S1 O1 1.4253(10)
S1 O2 1.4256(11)
S1 N1 1.6035(11)
S1 C1 1.8293(15)
S2 O3 1.4307(9)
S2 O4 1.4304(9)
S2 N1 1.5947(11)
S2 C2 1.8349(15)
C3 H3A 0.9600
C3 H3B 0.9600
C3 H3C 0.9600
C3 N2 1.4675(16)
F1 C1 1.3242(16)
F2 C2 1.3282(16)
F3 C2 1.3321(16)
F4 C1 1.3239(16)
F5 C1 1.3141(17)
F6 C2 1.3273(16)
N2 C6 1.4716(15)
N2 C4 1.2888(15)
O5 C4 1.2983(16)
O5 H5 0.74(2)
C6 H6A 0.9600
C6 H6B 0.9600
C6 H6C 0.9600
C4 H4 0.9300

loop_
_geom_hbond_atom_site_label_D
_geom_hbond_atom_site_label_H
_geom_hbond_atom_site_label_A
_geom_hbond_site_symmetry_A
_geom_hbond_distance_DH
_geom_hbond_distance_HA
_geom_hbond_distance_DA
_geom_hbond_angle_DHA
O5 H5 N1 . 0.74(3) 1.98(3) 2.7139(14) 172(2)
C4 H4 O2 . 0.93 2.57 3.2694(16) 132
C4 H4 O4 4_755 0.93 2.63 3.4773(16) 152

loop_
_geom_torsion_atom_site_label_1
_geom_torsion_atom_site_label_2
_geom_torsion_atom_site_label_3
_geom_torsion_atom_site_label_4
_geom_torsion
C3 N2 C4 O5 -179.64(11)
O1 S1 N1 S2 14.69(11)
O1 S1 C1 F1 -169.55(11)
O1 S1 C1 F4 71.48(11)
O1 S1 C1 F5 -49.18(12)
O2 S1 N1 S2 151.76(9)
O2 S1 C1 F1 63.26(12)
O2 S1 C1 F4 -55.70(11)
O2 S1 C1 F5 -176.36(10)
O3 S2 N1 S1 159.07(8)
O3 S2 C2 F2 55.11(11)
O3 S2 C2 F3 -64.20(10)
O3 S2 C2 F6 174.99(10)
O4 S2 N1 S1 21.78(11)
O4 S2 C2 F2 -178.35(9)
O4 S2 C2 F3 62.34(10)
O4 S2 C2 F6 -58.47(11)
N1 S1 C1 F1 -48.50(12)
N1 S1 C1 F4 -167.47(9)
N1 S1 C1 F5 71.88(11)
N1 S2 C2 F2 -57.43(10)
N1 S2 C2 F3 -176.74(9)
N1 S2 C2 F6 62.45(11)
C1 S1 N1 S2 -98.96(9)
C2 S2 N1 S1 -91.20(9)
C6 N2 C4 O5 2.30(19)

_cod_database_fobs_code 2241811
